data_7706316
loop_
_publ_author_name
'Zhou, Daniel Y.'
'Miura-Akagi, Preston M'
'McCarty, Sierra M.'
'Guiles, Celeste H.'
'O'Donnell, Timothy J'
'Yoshida, Wesley Y.'
'Krause, Colleen E.'
'Rheingold, Arnold L.'
'Hughes, Russell P.'
'Cain, Matthew F.'

_publ_section_title
;
 P-Alkynyl functionalized benzazaphospholes as transmetalating agents.
;
_journal_issue 2
_journal_name_full 'Dalton transactions (Cambridge, England : 2003)'
_journal_page_first 599
_journal_page_last 611
_journal_paper_doi 10.1039/d0dt01367f
_journal_volume 50
_journal_year 2021
_chemical_formula_moiety 'C19 H23 Cl N P'
_chemical_formula_sum 'C19 H23 Cl N P'
_chemical_formula_weight 331.80
_space_group_crystal_system monoclinic
_space_group_IT_number 14
_space_group_name_Hall '-P 2ybc'
_space_group_name_H-M_alt 'P 1 21/c 1'
_atom_sites_solution_hydrogens geom
_atom_sites_solution_primary direct
_audit_block_doi 10.5517/ccdc.csd.cc250xz3
_audit_creation_date 2018-06-15
_audit_creation_method
;
Olex2 1.2-beta
(compiled 2018.05.29 svn.r3508 for OlexSys, GUI svn.r5506)
;
_audit_update_record
;
2020-12-19 deposited with the CCDC.	2021-01-05 downloaded from the CCDC.
;
_cell_angle_alpha 90
_cell_angle_beta 105.441(3)
_cell_angle_gamma 90
_cell_formula_units_Z 4
_cell_length_a 11.7432(6)
_cell_length_b 10.4564(5)
_cell_length_c 15.0518(11)
_cell_measurement_reflns_used 9779
_cell_measurement_temperature 100
_cell_measurement_theta_max 70.325
_cell_measurement_theta_min 3.907
_cell_volume 1781.52(18)
_computing_cell_refinement 'SAINT V8.38A (Bruker, 2017)'
_computing_data_collection 'APEX2 v2013.6-2 (Bruker, 2013)'
_computing_data_reduction 'SAINT V8.38A (Bruker, 2017)'
_computing_molecular_graphics 'Olex2 (Dolomanov et al., 2009)'
_computing_publication_material 'Olex2 (Dolomanov et al., 2009)'
_computing_structure_refinement 'XL (Sheldrick, 2008)'
_computing_structure_solution 'ShelXS (Sheldrick, 2008)'
_diffrn_ambient_temperature 100.0
_diffrn_detector 'Bruker APEX-II CCD'
_diffrn_detector_area_resol_mean 7.9
_diffrn_detector_type 'CCD Area Detector'
_diffrn_measured_fraction_theta_full 0.997
_diffrn_measured_fraction_theta_max 0.996
_diffrn_measurement_device 'Kappa Four-Circle Diffractometer'
_diffrn_measurement_device_type 'Bruker Pt135'
_diffrn_measurement_method '\f and \w scans'
_diffrn_radiation_monochromator 'Double Bounce Multilayer Mirrors'
_diffrn_radiation_probe x-ray
_diffrn_radiation_type CuK\a
_diffrn_radiation_wavelength 1.54178
_diffrn_reflns_av_R_equivalents 0.0472
_diffrn_reflns_av_unetI/netI 0.0405
_diffrn_reflns_Laue_measured_fraction_full 0.997
_diffrn_reflns_Laue_measured_fraction_max 0.996
_diffrn_reflns_limit_h_max 13
_diffrn_reflns_limit_h_min -14
_diffrn_reflns_limit_k_max 12
_diffrn_reflns_limit_k_min -12
_diffrn_reflns_limit_l_max 18
_diffrn_reflns_limit_l_min -16
_diffrn_reflns_number 14613
_diffrn_reflns_point_group_measured_fraction_full 0.997
_diffrn_reflns_point_group_measured_fraction_max 0.996
_diffrn_reflns_theta_full 67.679
_diffrn_reflns_theta_max 70.234
_diffrn_reflns_theta_min 3.905
_diffrn_source 'Micro Focus Rotating Anode'
_diffrn_source_type 'Bruker TXS'
_diffrn_standards_number 0
_exptl_absorpt_coefficient_mu 2.698
_exptl_absorpt_correction_T_max 0.7533
_exptl_absorpt_correction_T_min 0.6188
_exptl_absorpt_correction_type multi-scan
_exptl_absorpt_process_details
'SADABS-2016/2 (Bruker,2016/2) was used for absorption correction. wR2(int) was 0.0761 before and 0.0654 after correction. The Ratio of minimum to maximum transmission is 0.8215. The \l/2 correction factor is Not present.'
_exptl_crystal_colour colourless
_exptl_crystal_colour_primary colourless
_exptl_crystal_density_diffrn 1.237
_exptl_crystal_description block
_exptl_crystal_F_000 704
_exptl_crystal_size_max 0.33
_exptl_crystal_size_mid 0.29
_exptl_crystal_size_min 0.27
_refine_diff_density_max 1.147
_refine_diff_density_min -0.380
_refine_diff_density_rms 0.076
_refine_ls_extinction_method none
_refine_ls_goodness_of_fit_ref 1.045
_refine_ls_hydrogen_treatment constr
_refine_ls_matrix_type full
_refine_ls_number_parameters 203
_refine_ls_number_reflns 3381
_refine_ls_number_restraints 0
_refine_ls_restrained_S_all 1.045
_refine_ls_R_factor_all 0.0497
_refine_ls_R_factor_gt 0.0471
_refine_ls_shift/su_max 0.001
_refine_ls_shift/su_mean 0.000
_refine_ls_structure_factor_coef Fsqd
_refine_ls_weighting_details 'w=1/[\s^2^(Fo^2^)+(0.0578P)^2^+2.2681P] where P=(Fo^2^+2Fc^2^)/3'
_refine_ls_weighting_scheme calc
_refine_ls_wR_factor_gt 0.1232
_refine_ls_wR_factor_ref 0.1256
_reflns_Friedel_coverage 0.000
_reflns_number_gt 3142
_reflns_number_total 3381
_reflns_threshold_expression 'I > 2\s(I)'
_cod_data_source_file d0dt01367f3.cif
_cod_data_source_block cain71_0m_a
_cod_depositor_comments
;
The following automatic conversions were performed:

data item '_diffrn_radiation_probe' value 'X-ray' was changed to
'x-ray' in accordance with the
/home/data/users/saulius/crontab/automatic-downloads/rss-feeds/RSC/lib/dictionaries/cif_core.dic
dictionary named 'cif_core.dic' version 2.4.2 last updated on
2011-04-26.

Automatic conversion script
Id: cif_fix_values 7556 2019-12-06 15:28:31Z antanas 

 Adding full bibliography for 7706316--7706321.cif.
;
_cod_database_code 7706316
_shelx_shelxl_version_number 2016/6
_shelx_space_group_comment
;
The symmetry employed for this shelxl refinement is uniquely defined
by the following loop, which should always be used as a source of
symmetry information in preference to the above space-group names.
They are only intended as comments.
;
_shelx_estimated_absorpt_t_max 0.530
_shelx_estimated_absorpt_t_min 0.470
_olex2_refinement_description
;
1. Fixed Uiso
 At 1.2 times of:
  All C(H) groups, All C(H,H) groups
 At 1.5 times of:
  All C(H,H,H) groups
2.a Ternary CH refined with riding coordinates:
 C14(H14), C17(H17)
2.b Secondary CH2 refined with riding coordinates:
 C1(H1A,H1B)
2.c Aromatic/amide H refined with riding coordinates:
 C3(H3), C4(H4), C5(H5), C6(H6), C10(H10), C11(H11), C12(H12)
2.d Idealised Me refined as rotating group:
 C15(H15A,H15B,H15C), C16(H16A,H16B,H16C), C18(H18A,H18B,H18C), C19(H19A,H19B,
 H19C)
;
_olex2_submission_special_instructions 'No special instructions were received'

loop_
_space_group_symop_operation_xyz
'x, y, z'
'-x, y+1/2, -z+1/2'
'-x, -y, -z'
'x, -y-1/2, z-1/2'

loop_
_atom_site_label
_atom_site_type_symbol
_atom_site_fract_x
_atom_site_fract_y
_atom_site_fract_z
_atom_site_U_iso_or_equiv
_atom_site_adp_type
_atom_site_occupancy
_atom_site_site_symmetry_order
_atom_site_calc_flag
_atom_site_refinement_flags_posn
_atom_site_refinement_flags_adp
_atom_site_refinement_flags_occupancy
_atom_site_disorder_assembly
_atom_site_disorder_group
Cl1 Cl 0.86040(5) 0.56498(5) 0.53932(4) 0.02981(18) Uani 1 1 d . . . . .
P1 P 0.70398(5) 0.47849(5) 0.44991(3) 0.01936(16) Uani 1 1 d . . . . .
N1 N 0.73466(14) 0.45405(16) 0.34923(11) 0.0155(3) Uani 1 1 d . . . . .
C1 C 0.80141(19) 0.33700(19) 0.33869(13) 0.0188(4) Uani 1 1 d . . . . .
H1A H 0.884628 0.357771 0.341789 0.023 Uiso 1 1 calc R . . . .
H1B H 0.765067 0.294165 0.279242 0.023 Uiso 1 1 calc R . . . .
C2 C 0.79377(17) 0.25311(19) 0.41909(13) 0.0165(4) Uani 1 1 d . . . . .
C3 C 0.83039(18) 0.1261(2) 0.43239(14) 0.0197(4) Uani 1 1 d . . . . .
H3 H 0.867396 0.085558 0.390926 0.024 Uiso 1 1 calc R . . . .
C4 C 0.81187(19) 0.0598(2) 0.50731(14) 0.0228(5) Uani 1 1 d . . . . .
H4 H 0.835829 -0.027031 0.516685 0.027 Uiso 1 1 calc R . . . .
C5 C 0.75867(19) 0.1190(2) 0.56882(14) 0.0248(5) Uani 1 1 d . . . . .
H5 H 0.745181 0.071707 0.618964 0.030 Uiso 1 1 calc R . . . .
C6 C 0.72513(18) 0.2467(2) 0.55737(14) 0.0218(4) Uani 1 1 d . . . . .
H6 H 0.690483 0.287822 0.600072 0.026 Uiso 1 1 calc R . . . .
C7 C 0.74328(17) 0.31351(19) 0.48204(13) 0.0173(4) Uani 1 1 d . . . . .
C8 C 0.69440(17) 0.53655(18) 0.27048(13) 0.0148(4) Uani 1 1 d . . . . .
C9 C 0.77333(17) 0.62387(19) 0.24763(13) 0.0170(4) Uani 1 1 d . . . . .
C10 C 0.73188(19) 0.6984(2) 0.16840(14) 0.0202(4) Uani 1 1 d . . . . .
H10 H 0.783932 0.757140 0.151141 0.024 Uiso 1 1 calc R . . . .
C11 C 0.61647(19) 0.6884(2) 0.11462(14) 0.0224(4) Uani 1 1 d . . . . .
H11 H 0.590014 0.740219 0.061255 0.027 Uiso 1 1 calc R . . . .
C12 C 0.53956(18) 0.6028(2) 0.13861(14) 0.0203(4) Uani 1 1 d . . . . .
H12 H 0.460334 0.597085 0.101706 0.024 Uiso 1 1 calc R . . . .
C13 C 0.57695(18) 0.52461(19) 0.21646(14) 0.0167(4) Uani 1 1 d . . . . .
C14 C 0.89902(18) 0.6407(2) 0.30634(15) 0.0211(4) Uani 1 1 d . . . . .
H14 H 0.914189 0.575275 0.356613 0.025 Uiso 1 1 calc R . . . .
C15 C 0.9884(2) 0.6197(3) 0.24984(18) 0.0330(5) Uani 1 1 d . . . . .
H15A H 0.977771 0.533933 0.222591 0.050 Uiso 1 1 calc GR . . . .
H15B H 1.068765 0.627878 0.290098 0.050 Uiso 1 1 calc GR . . . .
H15C H 0.975871 0.683806 0.200699 0.050 Uiso 1 1 calc GR . . . .
C16 C 0.9151(2) 0.7738(2) 0.35106(19) 0.0349(6) Uani 1 1 d . . . . .
H16A H 0.903524 0.839323 0.302941 0.052 Uiso 1 1 calc GR . . . .
H16B H 0.994955 0.781121 0.392230 0.052 Uiso 1 1 calc GR . . . .
H16C H 0.856980 0.785822 0.386534 0.052 Uiso 1 1 calc GR . . . .
C17 C 0.48962(18) 0.4318(2) 0.24008(14) 0.0200(4) Uani 1 1 d . . . . .
H17 H 0.534612 0.374118 0.290235 0.024 Uiso 1 1 calc R . . . .
C18 C 0.3990(2) 0.5060(2) 0.27721(17) 0.0270(5) Uani 1 1 d . . . . .
H18A H 0.439415 0.548611 0.334995 0.040 Uiso 1 1 calc GR . . . .
H18B H 0.339844 0.446527 0.288465 0.040 Uiso 1 1 calc GR . . . .
H18C H 0.359921 0.570198 0.231847 0.040 Uiso 1 1 calc GR . . . .
C19 C 0.42850(19) 0.3482(2) 0.15759(16) 0.0258(5) Uani 1 1 d . . . . .
H19A H 0.380683 0.402268 0.108467 0.039 Uiso 1 1 calc GR . . . .
H19B H 0.377440 0.285772 0.176705 0.039 Uiso 1 1 calc GR . . . .
H19C H 0.488257 0.303124 0.134810 0.039 Uiso 1 1 calc GR . . . .

loop_
_atom_site_aniso_label
_atom_site_aniso_U_11
_atom_site_aniso_U_22
_atom_site_aniso_U_33
_atom_site_aniso_U_23
_atom_site_aniso_U_13
_atom_site_aniso_U_12
Cl1 0.0350(3) 0.0273(3) 0.0248(3) -0.0080(2) 0.0038(2) -0.0006(2)
P1 0.0201(3) 0.0209(3) 0.0179(3) -0.00020(19) 0.0066(2) 0.0037(2)
N1 0.0168(8) 0.0143(8) 0.0151(8) 0.0008(6) 0.0036(6) 0.0022(6)
C1 0.0283(10) 0.0122(9) 0.0143(9) 0.0018(7) 0.0031(8) -0.0001(8)
C2 0.0156(9) 0.0181(10) 0.0149(9) -0.0006(7) 0.0024(7) -0.0033(8)
C3 0.0199(10) 0.0173(10) 0.0208(10) -0.0030(8) 0.0035(8) -0.0015(8)
C4 0.0253(11) 0.0146(10) 0.0233(10) 0.0018(8) -0.0023(8) -0.0037(8)
C5 0.0260(11) 0.0268(12) 0.0196(10) 0.0057(9) 0.0029(8) -0.0069(9)
C6 0.0226(10) 0.0258(11) 0.0178(10) -0.0004(8) 0.0068(8) -0.0032(9)
C7 0.0151(9) 0.0188(10) 0.0168(9) -0.0010(8) 0.0023(7) -0.0015(8)
C8 0.0173(9) 0.0128(9) 0.0143(9) -0.0010(7) 0.0042(7) 0.0022(7)
C9 0.0187(9) 0.0133(9) 0.0199(9) -0.0029(7) 0.0070(8) 0.0000(7)
C10 0.0244(10) 0.0148(10) 0.0239(10) 0.0005(8) 0.0107(8) -0.0023(8)
C11 0.0294(11) 0.0164(10) 0.0208(10) 0.0047(8) 0.0056(8) 0.0023(9)
C12 0.0185(10) 0.0178(10) 0.0214(10) 0.0017(8) -0.0002(8) 0.0012(8)
C13 0.0180(9) 0.0127(10) 0.0197(9) 0.0005(7) 0.0056(8) 0.0011(7)
C14 0.0174(10) 0.0205(10) 0.0261(10) -0.0006(8) 0.0072(8) -0.0030(8)
C15 0.0205(11) 0.0451(15) 0.0363(12) 0.0005(11) 0.0124(9) 0.0005(10)
C16 0.0264(12) 0.0287(13) 0.0451(14) -0.0127(11) 0.0018(10) -0.0085(10)
C17 0.0167(9) 0.0173(10) 0.0249(10) 0.0031(8) 0.0037(8) -0.0012(8)
C18 0.0225(11) 0.0248(11) 0.0357(12) 0.0013(9) 0.0114(9) -0.0009(9)
C19 0.0221(10) 0.0207(11) 0.0322(12) -0.0005(9) 0.0029(9) -0.0035(9)

loop_
_atom_type_symbol
_atom_type_description
_atom_type_scat_dispersion_real
_atom_type_scat_dispersion_imag
_atom_type_scat_source
C C 0.0181 0.0091 'International Tables Vol C Tables 4.2.6.8 and 6.1.1.4'
H H 0.0000 0.0000 'International Tables Vol C Tables 4.2.6.8 and 6.1.1.4'
Cl Cl 0.3639 0.7018 'International Tables Vol C Tables 4.2.6.8 and 6.1.1.4'
N N 0.0311 0.0180 'International Tables Vol C Tables 4.2.6.8 and 6.1.1.4'
P P 0.2955 0.4335 'International Tables Vol C Tables 4.2.6.8 and 6.1.1.4'

loop_
_citation_id
_citation_doi
_citation_year
1 10.1039/D0DT01367F 2020

loop_
_geom_angle_atom_site_label_1
_geom_angle_atom_site_label_2
_geom_angle_atom_site_label_3
_geom_angle
_geom_angle_site_symmetry_1
_geom_angle_site_symmetry_3
_geom_angle_publ_flag
N1 P1 Cl1 106.02(6) . . ?
N1 P1 C7 89.74(9) . . ?
C7 P1 Cl1 96.76(6) . . ?
C1 N1 P1 118.12(13) . . ?
C8 N1 P1 123.57(13) . . ?
C8 N1 C1 118.22(15) . . ?
N1 C1 H1A 110.9 . . ?
N1 C1 H1B 110.9 . . ?
N1 C1 C2 104.27(16) . . ?
H1A C1 H1B 108.9 . . ?
C2 C1 H1A 110.9 . . ?
C2 C1 H1B 110.9 . . ?
C3 C2 C1 125.74(18) . . ?
C3 C2 C7 120.29(18) . . ?
C7 C2 C1 113.96(18) . . ?
C2 C3 H3 120.6 . . ?
C4 C3 C2 118.88(19) . . ?
C4 C3 H3 120.6 . . ?
C3 C4 H4 119.6 . . ?
C3 C4 C5 120.9(2) . . ?
C5 C4 H4 119.6 . . ?
C4 C5 H5 119.8 . . ?
C6 C5 C4 120.5(2) . . ?
C6 C5 H5 119.8 . . ?
C5 C6 H6 120.6 . . ?
C5 C6 C7 118.8(2) . . ?
C7 C6 H6 120.6 . . ?
C2 C7 P1 111.88(15) . . ?
C6 C7 P1 127.46(16) . . ?
C6 C7 C2 120.64(19) . . ?
C9 C8 N1 119.77(17) . . ?
C9 C8 C13 121.60(18) . . ?
C13 C8 N1 118.60(17) . . ?
C8 C9 C14 122.36(18) . . ?
C10 C9 C8 117.87(18) . . ?
C10 C9 C14 119.76(18) . . ?
C9 C10 H10 119.3 . . ?
C11 C10 C9 121.34(19) . . ?
C11 C10 H10 119.3 . . ?
C10 C11 H11 120.0 . . ?
C10 C11 C12 120.05(19) . . ?
C12 C11 H11 120.0 . . ?
C11 C12 H12 119.5 . . ?
C11 C12 C13 120.94(19) . . ?
C13 C12 H12 119.5 . . ?
C8 C13 C17 122.63(18) . . ?
C12 C13 C8 118.19(18) . . ?
C12 C13 C17 119.17(18) . . ?
C9 C14 H14 108.2 . . ?
C9 C14 C15 111.38(18) . . ?
C9 C14 C16 110.33(18) . . ?
C15 C14 H14 108.2 . . ?
C15 C14 C16 110.5(2) . . ?
C16 C14 H14 108.2 . . ?
C14 C15 H15A 109.5 . . ?
C14 C15 H15B 109.5 . . ?
C14 C15 H15C 109.5 . . ?
H15A C15 H15B 109.5 . . ?
H15A C15 H15C 109.5 . . ?
H15B C15 H15C 109.5 . . ?
C14 C16 H16A 109.5 . . ?
C14 C16 H16B 109.5 . . ?
C14 C16 H16C 109.5 . . ?
H16A C16 H16B 109.5 . . ?
H16A C16 H16C 109.5 . . ?
H16B C16 H16C 109.5 . . ?
C13 C17 H17 107.9 . . ?
C13 C17 C18 109.74(17) . . ?
C13 C17 C19 111.97(17) . . ?
C18 C17 H17 107.9 . . ?
C19 C17 H17 107.9 . . ?
C19 C17 C18 111.24(17) . . ?
C17 C18 H18A 109.5 . . ?
C17 C18 H18B 109.5 . . ?
C17 C18 H18C 109.5 . . ?
H18A C18 H18B 109.5 . . ?
H18A C18 H18C 109.5 . . ?
H18B C18 H18C 109.5 . . ?
C17 C19 H19A 109.5 . . ?
C17 C19 H19B 109.5 . . ?
C17 C19 H19C 109.5 . . ?
H19A C19 H19B 109.5 . . ?
H19A C19 H19C 109.5 . . ?
H19B C19 H19C 109.5 . . ?

loop_
_geom_bond_atom_site_label_1
_geom_bond_atom_site_label_2
_geom_bond_distance
_geom_bond_site_symmetry_2
_geom_bond_publ_flag
Cl1 P1 2.1649(8) . ?
P1 N1 1.6681(16) . ?
P1 C7 1.818(2) . ?
N1 C1 1.485(3) . ?
N1 C8 1.440(2) . ?
C1 H1A 0.9900 . ?
C1 H1B 0.9900 . ?
C1 C2 1.517(3) . ?
C2 C3 1.394(3) . ?
C2 C7 1.395(3) . ?
C3 H3 0.9500 . ?
C3 C4 1.389(3) . ?
C4 H4 0.9500 . ?
C4 C5 1.392(3) . ?
C5 H5 0.9500 . ?
C5 C6 1.391(3) . ?
C6 H6 0.9500 . ?
C6 C7 1.396(3) . ?
C8 C9 1.408(3) . ?
C8 C13 1.408(3) . ?
C9 C10 1.399(3) . ?
C9 C14 1.515(3) . ?
C10 H10 0.9500 . ?
C10 C11 1.385(3) . ?
C11 H11 0.9500 . ?
C11 C12 1.386(3) . ?
C12 H12 0.9500 . ?
C12 C13 1.400(3) . ?
C13 C17 1.521(3) . ?
C14 H14 1.0000 . ?
C14 C15 1.533(3) . ?
C14 C16 1.536(3) . ?
C15 H15A 0.9800 . ?
C15 H15B 0.9800 . ?
C15 H15C 0.9800 . ?
C16 H16A 0.9800 . ?
C16 H16B 0.9800 . ?
C16 H16C 0.9800 . ?
C17 H17 1.0000 . ?
C17 C18 1.538(3) . ?
C17 C19 1.532(3) . ?
C18 H18A 0.9800 . ?
C18 H18B 0.9800 . ?
C18 H18C 0.9800 . ?
C19 H19A 0.9800 . ?
C19 H19B 0.9800 . ?
C19 H19C 0.9800 . ?
